data_7118451
loop_
_publ_author_name
'Schwedtmann, Kai'
'Holthausen, Michael H.'
'Sala, Chris H.'
'Hennersdorf, Felix'
'Fr\"ohlich, Roland'
'Weigand, Jan J.'

_publ_section_title
;
 [((Cl)Im(Dipp))P[double bond, length as m-dash]P(Dipp)][GaCl4]: a
 polarized, cationic diphosphene.
;
_journal_issue 7
_journal_name_full 'Chemical communications (Cambridge, England)'
_journal_page_first 1409
_journal_page_last 1412
_journal_paper_doi 10.1039/c5cc08248j
_journal_volume 52
_journal_year 2016
_chemical_formula_moiety 'C40 H54 Cl3 N2 P2, C6 H3 F2, C F3, O3 S, C6 H4 F2'
_chemical_formula_sum 'C53 H61 Cl3 F7 N2 O3 P2 S'
_chemical_formula_weight 1107.39
_chemical_name_systematic
;
 ?
;
_space_group_crystal_system monoclinic
_space_group_IT_number 14
_space_group_name_Hall '-P 2ybc'
_space_group_name_H-M_alt 'P 1 21/c 1'
_symmetry_space_group_name_Hall '-P 2ybc'
_symmetry_space_group_name_H-M 'P 1 21/c 1'
_atom_sites_solution_hydrogens geom
_atom_sites_solution_primary direct
_atom_sites_solution_secondary difmap
_audit_creation_method SHELXL-97
_audit_update_record
;
2015-09-30 deposited with the CCDC.
2015-11-23 downloaded from the CCDC.
;
_cell_angle_alpha 90.00
_cell_angle_beta 99.2620(10)
_cell_angle_gamma 90.00
_cell_formula_units_Z 4
_cell_length_a 12.2639(2)
_cell_length_b 12.5384(2)
_cell_length_c 36.3192(7)
_cell_measurement_reflns_used 900
_cell_measurement_temperature 153(2)
_cell_measurement_theta_max 22.5
_cell_measurement_theta_min 1
_cell_volume 5511.98(17)
_computing_cell_refinement 'APEX2 Software Suit (v2012.2-0)'
_computing_data_collection 'APEX2 Software Suit (v2012.2-0)'
_computing_data_reduction 'APEX2 Software Suit (v2012.2-0)'
_computing_molecular_graphics
;
ORTEP3,L.J. Farrugia, J. Appl. Cryst. (1997) 30, 565
;
_computing_structure_refinement
;
SHELXL-97, G. M. Sheldrick, Acta Cryst. (2008) A64, 112-122
;
_computing_structure_solution
;
SHELXS-97 , G. M. Sheldrick, Acta Cryst. (2008) A64, 112-122
;
_diffrn_ambient_temperature 153(2)
_diffrn_detector_area_resol_mean 80
_diffrn_measured_fraction_theta_full 1.000
_diffrn_measured_fraction_theta_max 1.000
_diffrn_measurement_device_type 'CCD area detector'
_diffrn_measurement_method 'Omega and Phi scans'
_diffrn_radiation_monochromator 'HELIOS multilayer optics, Montel mirror'
_diffrn_radiation_type MoK\a
_diffrn_radiation_wavelength 0.71073
_diffrn_reflns_av_R_equivalents 0.0508
_diffrn_reflns_av_unetI/netI 0.0468
_diffrn_reflns_limit_h_max 16
_diffrn_reflns_limit_h_min -16
_diffrn_reflns_limit_k_max 16
_diffrn_reflns_limit_k_min -16
_diffrn_reflns_limit_l_max 47
_diffrn_reflns_limit_l_min -47
_diffrn_reflns_number 54790
_diffrn_reflns_theta_full 27.88
_diffrn_reflns_theta_max 27.88
_diffrn_reflns_theta_min 1.14
_diffrn_source 'microfocus sealed tube'
_exptl_absorpt_coefficient_mu 0.329
_exptl_absorpt_correction_T_max 0.9523
_exptl_absorpt_correction_T_min 0.8880
_exptl_absorpt_correction_type multi-scan
_exptl_absorpt_process_details
;
 Corrections were done with the SADABS program, utilizing the none merged
 raw data obtained from the integration process. Integration and final cell
 refinement were done with SAINT.

 SADABS reports ratio of Tmin/Tmax = 0.9112  
;
_exptl_crystal_colour colourless
_exptl_crystal_density_diffrn 1.334
_exptl_crystal_density_method 'not measured'
_exptl_crystal_description block
_exptl_crystal_F_000 2308
_exptl_crystal_size_max 0.37
_exptl_crystal_size_mid 0.17
_exptl_crystal_size_min 0.15
_refine_diff_density_max 0.824
_refine_diff_density_min -0.744
_refine_diff_density_rms 0.169
_refine_ls_extinction_method none
_refine_ls_goodness_of_fit_ref 1.087
_refine_ls_hydrogen_treatment noref
_refine_ls_matrix_type full
_refine_ls_number_parameters 663
_refine_ls_number_reflns 13138
_refine_ls_number_restraints 0
_refine_ls_restrained_S_all 1.087
_refine_ls_R_factor_all 0.0770
_refine_ls_R_factor_gt 0.0483
_refine_ls_shift/su_max 0.002
_refine_ls_shift/su_mean 0.000
_refine_ls_structure_factor_coef Fsqd
_refine_ls_weighting_details 'calc w=1/[\s^2^(Fo^2^)+(0.1055P)^2^+0.9597P] where P=(Fo^2^+2Fc^2^)/3'
_refine_ls_weighting_scheme calc
_refine_ls_wR_factor_gt 0.1453
_refine_ls_wR_factor_ref 0.1833
_reflns_number_gt 9459
_reflns_number_total 13138
_reflns_threshold_expression >2sigma(I)
_cod_data_source_file c5cc08248j2.cif
_cod_data_source_block added_by_encifer
_cod_original_cell_volume 5511.98(16)
_cod_database_code 7118451
_olex2_refinement_description
;
1. Others
 Fixed Uiso: H4A(0.047) H4B(0.047) H4C(0.047) H7(0.047) H8(0.054) H9(0.046)
 H11(0.04) H12A(0.078) H12B(0.078) H12C(0.078) H13A(0.074) H13B(0.074)
 H13C(0.074) H14(0.037) H15A(0.068) H15B(0.068) H15C(0.068) H16A(0.064)
 H16B(0.064) H16C(0.064) H19(0.035) H20(0.039) H21(0.038) H23(0.033)
 H24A(0.062) H24B(0.062) H24C(0.062) H25A(0.053) H25B(0.053) H25C(0.053)
 H26(0.036) H27A(0.065) H27B(0.065) H27C(0.065) H28A(0.059) H28B(0.059)
 H28C(0.059) H31(0.047) H32(0.05) H33(0.044) H35(0.041) H36A(0.092) H36B(0.092)
 H36C(0.092) H37A(0.093) H37B(0.093) H37C(0.093) H38(0.043) H39A(0.081)
 H39B(0.081) H39C(0.081) H40A(0.08) H40B(0.08) H40C(0.08) H44(0.068) H45(0.071)
 H46(0.076) H50(0.081) H51(0.075) H52(0.089) H53(0.097)
 Fixed X: H4A(0.9067) H4B(1.005) H4C(1.0305) H7(1.0988) H8(1.267) H9(1.3239)
 H11(0.9007) H12A(0.9826) H12B(0.8743) H12C(0.9934) H13A(0.8511) H13B(0.7912)
 H13C(0.8982) H14(1.1646) H15A(1.3306) H15B(1.2841) H15C(1.2059) H16A(1.2941)
 H16B(1.3422) H16C(1.3835) H19(0.5086) H20(0.4992) H21(0.6578) H23(0.7505)
 H24A(0.7304) H24B(0.6781) H24C(0.5993) H25A(0.5153) H25B(0.6015) H25C(0.5856)
 H26(0.9328) H27A(0.7916) H27B(0.9216) H27C(0.8391) H28A(0.8945) H28B(0.9507)
 H28C(0.8203) H31(0.6958) H32(0.8043) H33(0.9176) H35(0.6895) H36A(0.7491)
 H36B(0.6313) H36C(0.6387) H37A(0.4982) H37B(0.5428) H37C(0.52) H38(0.9525)
 H39A(1.0872) H39B(1.1281) H39C(1.0907) H40A(0.8545) H40B(0.981) H40C(0.9402)
 H44(0.3532) H45(0.3703) H46(0.5217) H50(0.3335) H51(0.2705) H52(0.3451)
 H53(0.4782)
 Fixed Y: H4A(0.5619) H4B(0.5887) H4C(0.5732) H7(1.1325) H8(1.0951) H9(0.9203)
 H11(0.938) H12A(1.1445) H12B(1.0908) H12C(1.0406) H13A(1.0096) H13B(1.0771)
 H13C(1.1241) H14(0.6872) H15A(0.7533) H15B(0.6345) H15C(0.727) H16A(0.7296)
 H16B(0.6391) H16C(0.7598) H19(0.6778) H20(0.4934) H21(0.3913) H23(0.8358)
 H24A(0.8099) H24B(0.9219) H24C(0.8222) H25A(0.8538) H25B(0.9438) H25C(0.8393)
 H26(0.4886) H27A(0.3285) H27B(0.3387) H27C(0.4275) H28A(0.4032) H28B(0.3209)
 H28C(0.3164) H31(0.4903) H32(0.559) H33(0.7048) H35(0.575) H36A(0.4058)
 H36B(0.3998) H36C(0.3987) H37A(0.5539) H37B(0.6646) H37C(0.5664) H38(0.8453)
 H39A(0.7634) H39B(0.8377) H39C(0.7175) H40A(0.9343) H40B(0.9713) H40C(0.8885)
 H44(0.2357) H45(0.2791) H46(0.2171) H50(0.1687) H51(-0.0009) H52(-0.0945) H53(-
 0.0175)
 Fixed Z: H4A(0.9192) H4B(0.9525) H4C(0.911) H7(0.8654) H8(0.9019) H9(0.9138)
 H11(0.8237) H12A(0.8088) H12B(0.7857) H12C(0.784) H13A(0.8782) H13B(0.8433)
 H13C(0.8693) H14(0.8817) H15A(0.9419) H15B(0.9352) H15C(0.9466) H16A(0.8425)
 H16B(0.8718) H16C(0.8782) H19(0.8391) H20(0.8428) H21(0.8454) H23(0.8503)
 H24A(0.785) H24B(0.7941) H24C(0.7815) H25A(0.8378) H25B(0.8547) H25C(0.8786)
 H26(0.844) H27A(0.8052) H27B(0.805) H27C(0.7849) H28A(0.8988) H28B(0.8739)
 H28C(0.874) H31(1.0156) H32(1.0681) H33(1.0636) H35(0.9221) H36A(0.9479)
 H36B(0.9216) H36C(0.966) H37A(0.923) H37B(0.9415) H37C(0.9674) H38(0.9815)
 H39A(1.047) H39B(1.0161) H39C(1.0061) H40A(1.0239) H40B(1.0298) H40C(1.0582)
 H44(0.9784) H45(0.9171) H46(0.8916) H50(0.8319) H51(0.8145) H52(0.7698)
 H53(0.74)
;

loop_
_space_group_symop_id
_space_group_symop_operation_xyz
1 'x, y, z'
2 '-x, y+1/2, -z+1/2'
3 '-x, -y, -z'
4 'x, -y-1/2, z-1/2'

loop_
_atom_site_label
_atom_site_type_symbol
_atom_site_fract_x
_atom_site_fract_y
_atom_site_fract_z
_atom_site_U_iso_or_equiv
_atom_site_adp_type
_atom_site_occupancy
_atom_site_symmetry_multiplicity
_atom_site_calc_flag
_atom_site_refinement_flags
_atom_site_disorder_assembly
_atom_site_disorder_group
C1 C 0.93653(18) 0.73855(17) 0.86554(6) 0.0181(4) Uani 1 1 d . . .
C2 C 0.9976(2) 0.75910(18) 0.81145(6) 0.0225(5) Uani 1 1 d . . .
C3 C 0.91076(19) 0.69223(19) 0.80542(6) 0.0224(5) Uani 1 1 d . . .
C4 C 0.9768(2) 0.6001(2) 0.92598(7) 0.0317(6) Uani 1 1 d . . .
H4A H 0.9067 0.5619 0.9192 0.047 Uiso 1 1 calc R . .
H4B H 1.0050 0.5887 0.9525 0.047 Uiso 1 1 calc R . .
H4C H 1.0305 0.5732 0.9110 0.047 Uiso 1 1 calc R . .
C5 C 1.0849(2) 0.87497(19) 0.86409(6) 0.0231(5) Uani 1 1 d . . .
C6 C 1.0483(2) 0.9792(2) 0.85597(7) 0.0281(5) Uani 1 1 d . . .
C7 C 1.1197(3) 1.0604(2) 0.87040(8) 0.0388(7) Uani 1 1 d . . .
H7 H 1.0988 1.1325 0.8654 0.047 Uiso 1 1 calc R . .
C8 C 1.2203(3) 1.0382(2) 0.89190(8) 0.0449(7) Uani 1 1 d . . .
H8 H 1.2670 1.0951 0.9019 0.054 Uiso 1 1 calc R . .
C9 C 1.2540(2) 0.9341(2) 0.89906(8) 0.0381(6) Uani 1 1 d . . .
H9 H 1.3239 0.9203 0.9138 0.046 Uiso 1 1 calc R . .
C10 C 1.1872(2) 0.8493(2) 0.88503(7) 0.0279(5) Uani 1 1 d . . .
C11 C 0.9367(2) 1.0062(2) 0.83338(7) 0.0332(6) Uani 1 1 d . . .
H11 H 0.9007 0.9380 0.8237 0.040 Uiso 1 1 calc R . .
C12 C 0.9477(3) 1.0769(3) 0.79997(9) 0.0522(8) Uani 1 1 d . . .
H12A H 0.9826 1.1445 0.8088 0.078 Uiso 1 1 calc R . .
H12B H 0.8743 1.0908 0.7857 0.078 Uiso 1 1 calc R . .
H12C H 0.9934 1.0406 0.7840 0.078 Uiso 1 1 calc R . .
C13 C 0.8627(3) 1.0590(3) 0.85832(10) 0.0492(8) Uani 1 1 d . . .
H13A H 0.8511 1.0096 0.8782 0.074 Uiso 1 1 calc R . .
H13B H 0.7912 1.0771 0.8433 0.074 Uiso 1 1 calc R . .
H13C H 0.8982 1.1241 0.8693 0.074 Uiso 1 1 calc R . .
C14 C 1.2274(2) 0.7358(2) 0.89124(7) 0.0306(5) Uani 1 1 d . . .
H14 H 1.1646 0.6872 0.8817 0.037 Uiso 1 1 calc R . .
C15 C 1.2654(2) 0.7104(3) 0.93242(8) 0.0453(7) Uani 1 1 d . . .
H15A H 1.3306 0.7533 0.9419 0.068 Uiso 1 1 calc R . .
H15B H 1.2841 0.6345 0.9352 0.068 Uiso 1 1 calc R . .
H15C H 1.2059 0.7270 0.9466 0.068 Uiso 1 1 calc R . .
C16 C 1.3200(2) 0.7141(3) 0.86895(9) 0.0425(7) Uani 1 1 d . . .
H16A H 1.2941 0.7296 0.8425 0.064 Uiso 1 1 calc R . .
H16B H 1.3422 0.6391 0.8718 0.064 Uiso 1 1 calc R . .
H16C H 1.3835 0.7598 0.8782 0.064 Uiso 1 1 calc R . .
C17 C 0.76853(18) 0.62486(18) 0.84205(6) 0.0206(4) Uani 1 1 d . . .
C18 C 0.67439(19) 0.6897(2) 0.84007(6) 0.0240(5) Uani 1 1 d . . .
C19 C 0.5744(2) 0.6371(2) 0.84035(7) 0.0295(5) Uani 1 1 d . . .
H19 H 0.5086 0.6778 0.8391 0.035 Uiso 1 1 calc R . .
C20 C 0.5684(2) 0.5272(2) 0.84243(7) 0.0323(6) Uani 1 1 d . . .
H20 H 0.4992 0.4934 0.8428 0.039 Uiso 1 1 calc R . .
C21 C 0.6629(2) 0.4668(2) 0.84391(7) 0.0316(6) Uani 1 1 d . . .
H21 H 0.6578 0.3913 0.8454 0.038 Uiso 1 1 calc R . .
C22 C 0.76579(19) 0.51345(19) 0.84321(6) 0.0240(5) Uani 1 1 d . . .
C23 C 0.6777(2) 0.8108(2) 0.83655(7) 0.0279(5) Uani 1 1 d . . .
H23 H 0.7505 0.8358 0.8503 0.033 Uiso 1 1 calc R . .
C24 C 0.6707(3) 0.8442(3) 0.79559(8) 0.0414(7) Uani 1 1 d . . .
H24A H 0.7304 0.8099 0.7850 0.062 Uiso 1 1 calc R . .
H24B H 0.6781 0.9219 0.7941 0.062 Uiso 1 1 calc R . .
H24C H 0.5993 0.8222 0.7815 0.062 Uiso 1 1 calc R . .
C25 C 0.5869(2) 0.8670(2) 0.85340(8) 0.0355(6) Uani 1 1 d . . .
H25A H 0.5153 0.8538 0.8378 0.053 Uiso 1 1 calc R . .
H25B H 0.6015 0.9438 0.8547 0.053 Uiso 1 1 calc R . .
H25C H 0.5856 0.8393 0.8786 0.053 Uiso 1 1 calc R . .
C26 C 0.8659(2) 0.4422(2) 0.84255(7) 0.0298(5) Uani 1 1 d . . .
H26 H 0.9328 0.4886 0.8440 0.036 Uiso 1 1 calc R . .
C27 C 0.8534(3) 0.3785(2) 0.80611(8) 0.0434(7) Uani 1 1 d . . .
H27A H 0.7916 0.3285 0.8052 0.065 Uiso 1 1 calc R . .
H27B H 0.9216 0.3387 0.8050 0.065 Uiso 1 1 calc R . .
H27C H 0.8391 0.4275 0.7849 0.065 Uiso 1 1 calc R . .
C28 C 0.8845(3) 0.3636(2) 0.87525(8) 0.0395(7) Uani 1 1 d . . .
H28A H 0.8945 0.4032 0.8988 0.059 Uiso 1 1 calc R . .
H28B H 0.9507 0.3209 0.8739 0.059 Uiso 1 1 calc R . .
H28C H 0.8203 0.3164 0.8740 0.059 Uiso 1 1 calc R . .
C29 C 0.80635(19) 0.6889(2) 0.97586(6) 0.0245(5) Uani 1 1 d . . .
C30 C 0.7398(2) 0.5977(2) 0.97836(7) 0.0292(5) Uani 1 1 d . . .
C31 C 0.7408(3) 0.5509(2) 1.01339(7) 0.0391(6) Uani 1 1 d . . .
H31 H 0.6958 0.4903 1.0156 0.047 Uiso 1 1 calc R . .
C32 C 0.8056(3) 0.5911(3) 1.04450(7) 0.0420(7) Uani 1 1 d . . .
H32 H 0.8043 0.5590 1.0681 0.050 Uiso 1 1 calc R . .
C33 C 0.8729(2) 0.6782(2) 1.04172(7) 0.0366(6) Uani 1 1 d . . .
H33 H 0.9176 0.7048 1.0636 0.044 Uiso 1 1 calc R . .
C34 C 0.8770(2) 0.7277(2) 1.00779(7) 0.0298(5) Uani 1 1 d . . .
C35 C 0.6641(2) 0.5488(2) 0.94531(7) 0.0345(6) Uani 1 1 d . . .
H35 H 0.6895 0.5750 0.9221 0.041 Uiso 1 1 calc R . .
C36 C 0.6715(4) 0.4274(3) 0.94522(10) 0.0614(10) Uani 1 1 d . . .
H36A H 0.7491 0.4058 0.9479 0.092 Uiso 1 1 calc R . .
H36B H 0.6313 0.3998 0.9216 0.092 Uiso 1 1 calc R . .
H36C H 0.6387 0.3987 0.9660 0.092 Uiso 1 1 calc R . .
C37 C 0.5457(3) 0.5868(4) 0.94421(10) 0.0622(10) Uani 1 1 d . . .
H37A H 0.4982 0.5539 0.9230 0.093 Uiso 1 1 calc R . .
H37B H 0.5428 0.6646 0.9415 0.093 Uiso 1 1 calc R . .
H37C H 0.5200 0.5664 0.9674 0.093 Uiso 1 1 calc R . .
C38 C 0.9582(2) 0.8187(2) 1.00774(7) 0.0355(6) Uani 1 1 d . . .
H38 H 0.9525 0.8453 0.9815 0.043 Uiso 1 1 calc R . .
C39 C 1.0766(3) 0.7809(3) 1.02033(9) 0.0543(9) Uani 1 1 d . . .
H39A H 1.0872 0.7634 1.0470 0.081 Uiso 1 1 calc R . .
H39B H 1.1281 0.8377 1.0161 0.081 Uiso 1 1 calc R . .
H39C H 1.0907 0.7175 1.0061 0.081 Uiso 1 1 calc R . .
C40 C 0.9310(3) 0.9116(3) 1.03211(8) 0.0533(9) Uani 1 1 d . . .
H40A H 0.8545 0.9343 1.0239 0.080 Uiso 1 1 calc R . .
H40B H 0.9810 0.9713 1.0298 0.080 Uiso 1 1 calc R . .
H40C H 0.9402 0.8885 1.0582 0.080 Uiso 1 1 calc R . .
C41 C 0.8018(4) 0.5505(3) 0.19932(9) 0.0655(11) Uani 1 1 d . . .
C42 C 0.5880(3) 0.1226(3) 0.97467(11) 0.0565(9) Uani 1 1 d . A .
C43 C 0.4975(3) 0.1564(3) 0.98964(11) 0.0532(8) Uani 1 1 d . . .
C44 C 0.4162(3) 0.2131(3) 0.96831(11) 0.0565(9) Uani 1 1 d . A .
H44 H 0.3532 0.2357 0.9784 0.068 Uiso 1 1 calc R . .
C45 C 0.4258(3) 0.2377(3) 0.93186(12) 0.0590(10) Uani 1 1 d . . .
H45 H 0.3703 0.2791 0.9171 0.071 Uiso 1 1 calc R A .
C46 C 0.5163(3) 0.2019(3) 0.91686(11) 0.0630(10) Uani 1 1 d . A .
H46 H 0.5217 0.2171 0.8916 0.076 Uiso 1 1 calc R . .
C47 C 0.5985(3) 0.1443(3) 0.93860(12) 0.0620(10) Uani 1 1 d . . .
C48 C 0.4876(4) 0.1178(5) 0.76924(13) 0.0819(14) Uani 1 1 d . . .
C49 C 0.4456(4) 0.1746(4) 0.79673(14) 0.0798(13) Uani 1 1 d . . .
C50 C 0.3639(3) 0.1304(4) 0.81342(10) 0.0674(11) Uani 1 1 d . . .
H50 H 0.3335 0.1687 0.8319 0.081 Uiso 1 1 calc R . .
C51 C 0.3270(3) 0.0307(4) 0.80302(10) 0.0623(10) Uani 1 1 d . . .
H51 H 0.2705 -0.0009 0.8145 0.075 Uiso 1 1 calc R . .
C52 C 0.3705(4) -0.0244(4) 0.77632(11) 0.0739(13) Uani 1 1 d . . .
H52 H 0.3451 -0.0945 0.7698 0.089 Uiso 1 1 calc R . .
C53 C 0.4498(4) 0.0202(5) 0.75905(11) 0.0811(16) Uani 1 1 d . . .
H53 H 0.4782 -0.0175 0.7400 0.097 Uiso 1 1 calc R . .
O1 O 0.86339(19) 0.49979(19) 0.13803(7) 0.0533(6) Uani 1 1 d . . .
O2 O 0.6841(2) 0.5761(2) 0.13534(7) 0.0697(8) Uani 1 1 d . . .
O3 O 0.8487(3) 0.68524(19) 0.15154(8) 0.0715(8) Uani 1 1 d . . .
F1 F 0.7559(2) 0.4580(2) 0.20420(6) 0.0853(8) Uani 1 1 d . . .
F2 F 0.7500(4) 0.6199(3) 0.21600(10) 0.169(2) Uani 1 1 d . . .
F3 F 0.9050(3) 0.5457(4) 0.21686(8) 0.1517(18) Uani 1 1 d . . .
F4A F 0.4908(2) 0.1345(2) 1.02581(7) 0.0617(9) Uani 0.786(6) 1 d P A 1
F4B F 0.6813(12) 0.1391(12) 0.9200(5) 0.115(6) Uani 0.214(6) 1 d P A 2
F5 F 0.6682(2) 0.0687(2) 0.99764(7) 0.0878(8) Uani 1 1 d . . .
F6 F 0.5678(3) 0.1633(4) 0.75283(10) 0.1420(15) Uani 1 1 d . . .
F7 F 0.4855(3) 0.2710(3) 0.80594(12) 0.1360(13) Uani 1 1 d . . .
P1 P 0.95445(5) 0.74373(5) 0.917128(15) 0.02153(14) Uani 1 1 d . . .
P2 P 0.78252(5) 0.75089(5) 0.929318(16) 0.02191(14) Uani 1 1 d . . .
S1 S 0.79903(6) 0.58211(6) 0.150670(19) 0.03744(18) Uani 1 1 d . . .
Cl1 Cl 0.77301(6) 0.91163(5) 0.941081(18) 0.03708(17) Uani 1 1 d . . .
Cl2 Cl 1.07718(6) 0.80418(6) 0.781012(16) 0.03457(17) Uani 1 1 d . . .
Cl3 Cl 0.84917(5) 0.63734(5) 0.765158(15) 0.03280(16) Uani 1 1 d . . .
N1 N 1.01186(15) 0.78877(15) 0.84845(5) 0.0193(4) Uani 1 1 d . . .
N2 N 0.87266(15) 0.67912(15) 0.83904(5) 0.0191(4) Uani 1 1 d . . .

loop_
_atom_site_aniso_label
_atom_site_aniso_U_11
_atom_site_aniso_U_22
_atom_site_aniso_U_33
_atom_site_aniso_U_23
_atom_site_aniso_U_13
_atom_site_aniso_U_12
C1 0.0192(10) 0.0164(10) 0.0198(10) -0.0001(8) 0.0066(8) 0.0011(8)
C2 0.0275(12) 0.0224(12) 0.0193(10) -0.0018(8) 0.0088(9) 0.0001(9)
C3 0.0244(11) 0.0256(12) 0.0176(10) -0.0019(9) 0.0047(9) 0.0008(9)
C4 0.0342(14) 0.0328(14) 0.0296(12) 0.0075(10) 0.0098(11) 0.0108(11)
C5 0.0288(12) 0.0215(11) 0.0207(10) -0.0019(9) 0.0094(9) -0.0071(9)
C6 0.0385(14) 0.0220(12) 0.0268(11) -0.0011(9) 0.0146(10) -0.0045(10)
C7 0.0575(19) 0.0228(13) 0.0402(14) -0.0055(11) 0.0202(14) -0.0094(12)
C8 0.0532(19) 0.0383(16) 0.0454(16) -0.0136(13) 0.0144(14) -0.0237(14)
C9 0.0367(15) 0.0433(17) 0.0344(13) -0.0083(12) 0.0063(12) -0.0160(13)
C10 0.0263(12) 0.0331(14) 0.0263(11) -0.0016(10) 0.0103(10) -0.0078(10)
C11 0.0441(15) 0.0222(12) 0.0345(13) 0.0050(10) 0.0103(12) 0.0026(11)
C12 0.073(2) 0.0419(18) 0.0430(16) 0.0162(14) 0.0138(16) 0.0061(16)
C13 0.059(2) 0.0345(16) 0.0591(19) 0.0023(14) 0.0236(16) 0.0103(15)
C14 0.0238(12) 0.0331(14) 0.0349(13) 0.0012(11) 0.0051(10) -0.0041(10)
C15 0.0340(15) 0.059(2) 0.0415(16) 0.0133(14) 0.0017(13) -0.0014(14)
C16 0.0340(15) 0.0487(18) 0.0473(16) -0.0051(14) 0.0138(13) 0.0004(13)
C17 0.0203(11) 0.0233(11) 0.0184(10) -0.0004(8) 0.0036(8) -0.0025(9)
C18 0.0228(11) 0.0308(13) 0.0184(10) 0.0014(9) 0.0033(9) 0.0011(10)
C19 0.0191(11) 0.0427(15) 0.0271(11) -0.0007(11) 0.0049(9) 0.0004(11)
C20 0.0245(12) 0.0400(15) 0.0330(13) -0.0033(11) 0.0069(10) -0.0110(11)
C21 0.0317(13) 0.0289(13) 0.0338(13) -0.0027(11) 0.0038(11) -0.0089(11)
C22 0.0239(11) 0.0253(12) 0.0229(10) -0.0016(9) 0.0044(9) -0.0018(9)
C23 0.0256(12) 0.0287(13) 0.0295(12) 0.0034(10) 0.0049(10) 0.0058(10)
C24 0.0458(17) 0.0441(17) 0.0363(14) 0.0152(12) 0.0129(13) 0.0125(14)
C25 0.0332(14) 0.0345(15) 0.0397(14) 0.0020(12) 0.0087(12) 0.0087(12)
C26 0.0276(13) 0.0235(12) 0.0376(13) -0.0017(10) 0.0034(11) 0.0009(10)
C27 0.0511(18) 0.0358(16) 0.0443(16) -0.0105(13) 0.0108(14) 0.0083(14)
C28 0.0483(17) 0.0238(13) 0.0449(15) 0.0036(12) 0.0028(13) 0.0024(12)
C29 0.0226(11) 0.0323(13) 0.0201(10) 0.0035(9) 0.0074(9) 0.0050(10)
C30 0.0273(12) 0.0352(14) 0.0266(11) 0.0085(10) 0.0095(10) 0.0041(11)
C31 0.0447(16) 0.0419(16) 0.0322(13) 0.0138(12) 0.0106(12) 0.0009(13)
C32 0.0488(17) 0.0521(19) 0.0269(13) 0.0149(12) 0.0117(12) 0.0130(14)
C33 0.0341(14) 0.0533(18) 0.0218(11) 0.0053(11) 0.0030(10) 0.0068(13)
C34 0.0258(12) 0.0410(15) 0.0231(11) 0.0001(10) 0.0050(10) 0.0058(11)
C35 0.0357(14) 0.0344(14) 0.0342(13) 0.0041(11) 0.0081(11) -0.0068(12)
C36 0.092(3) 0.0393(19) 0.0517(19) 0.0031(15) 0.0076(19) -0.0173(18)
C37 0.0341(17) 0.101(3) 0.0495(19) -0.0079(19) 0.0010(15) -0.0005(18)
C38 0.0348(14) 0.0504(17) 0.0207(11) -0.0060(11) 0.0030(10) -0.0051(13)
C39 0.0328(16) 0.090(3) 0.0389(16) -0.0034(17) 0.0013(13) -0.0077(17)
C40 0.070(2) 0.060(2) 0.0316(15) -0.0161(14) 0.0157(15) -0.0143(18)
C41 0.094(3) 0.075(3) 0.0276(15) -0.0071(16) 0.0098(17) -0.028(2)
C42 0.0476(19) 0.0415(18) 0.076(2) -0.0123(17) -0.0041(18) 0.0107(15)
C43 0.0466(19) 0.0456(19) 0.065(2) -0.0080(16) 0.0032(17) -0.0026(15)
C44 0.0360(17) 0.058(2) 0.073(2) -0.0125(18) 0.0027(17) 0.0031(16)
C45 0.0453(19) 0.0448(19) 0.080(3) -0.0101(18) -0.0118(18) -0.0016(15)
C46 0.070(3) 0.055(2) 0.061(2) -0.0089(18) 0.0012(19) -0.0163(19)
C47 0.060(2) 0.056(2) 0.070(2) -0.0151(19) 0.009(2) 0.0042(19)
C48 0.054(2) 0.130(5) 0.061(3) 0.025(3) 0.006(2) 0.020(3)
C49 0.068(3) 0.091(3) 0.076(3) -0.011(3) -0.003(2) -0.002(3)
C50 0.060(2) 0.095(3) 0.0443(19) -0.011(2) 0.0005(17) 0.007(2)
C51 0.054(2) 0.087(3) 0.0420(18) 0.0079(19) -0.0050(16) 0.015(2)
C52 0.085(3) 0.081(3) 0.047(2) 0.005(2) -0.018(2) 0.037(2)
C53 0.086(3) 0.115(4) 0.0385(19) 0.009(2) 0.001(2) 0.060(3)
O1 0.0517(13) 0.0513(14) 0.0617(14) -0.0181(11) 0.0237(11) -0.0051(11)
O2 0.0451(14) 0.099(2) 0.0631(16) 0.0324(15) 0.0020(12) 0.0047(14)
O3 0.101(2) 0.0393(13) 0.0811(18) 0.0040(13) 0.0357(16) -0.0156(14)
F1 0.118(2) 0.0875(17) 0.0494(12) 0.0233(12) 0.0114(13) -0.0421(16)
F2 0.316(6) 0.121(3) 0.108(2) -0.052(2) 0.145(3) -0.029(3)
F3 0.130(3) 0.249(4) 0.0563(16) 0.052(2) -0.0460(18) -0.095(3)
F4A 0.0556(16) 0.0723(19) 0.0570(16) -0.0027(13) 0.0077(12) -0.0008(13)
F4B 0.101(11) 0.094(11) 0.161(15) -0.009(9) 0.059(10) 0.007(8)
F5 0.0797(17) 0.0833(17) 0.0942(18) -0.0078(14) -0.0050(14) 0.0358(14)
F6 0.077(2) 0.236(5) 0.121(3) 0.052(3) 0.0409(19) 0.015(2)
F7 0.117(3) 0.129(3) 0.161(3) -0.033(3) 0.019(2) -0.048(2)
P1 0.0220(3) 0.0260(3) 0.0171(3) -0.0002(2) 0.0049(2) -0.0014(2)
P2 0.0229(3) 0.0253(3) 0.0181(3) 0.0023(2) 0.0051(2) 0.0023(2)
S1 0.0449(4) 0.0376(4) 0.0318(3) 0.0017(3) 0.0122(3) -0.0015(3)
Cl1 0.0498(4) 0.0285(3) 0.0340(3) -0.0019(3) 0.0099(3) 0.0108(3)
Cl2 0.0409(4) 0.0421(4) 0.0243(3) -0.0008(2) 0.0163(3) -0.0113(3)
Cl3 0.0350(3) 0.0433(4) 0.0200(3) -0.0081(2) 0.0041(2) -0.0065(3)
N1 0.0217(9) 0.0183(9) 0.0192(8) -0.0010(7) 0.0074(7) -0.0015(7)
N2 0.0202(9) 0.0198(9) 0.0178(8) -0.0006(7) 0.0047(7) -0.0001(7)

loop_
_atom_type_symbol
_atom_type_description
_atom_type_scat_dispersion_real
_atom_type_scat_dispersion_imag
_atom_type_scat_source
C C 0.0033 0.0016 'International Tables Vol C Tables 4.2.6.8 and 6.1.1.4'
H H 0.0000 0.0000 'International Tables Vol C Tables 4.2.6.8 and 6.1.1.4'
O O 0.0106 0.0060 'International Tables Vol C Tables 4.2.6.8 and 6.1.1.4'
F F 0.0171 0.0103 'International Tables Vol C Tables 4.2.6.8 and 6.1.1.4'
P P 0.1023 0.0942 'International Tables Vol C Tables 4.2.6.8 and 6.1.1.4'
S S 0.1246 0.1234 'International Tables Vol C Tables 4.2.6.8 and 6.1.1.4'
Cl Cl 0.1484 0.1585 'International Tables Vol C Tables 4.2.6.8 and 6.1.1.4'
N N 0.0061 0.0033 'International Tables Vol C Tables 4.2.6.8 and 6.1.1.4'

loop_
_geom_angle_atom_site_label_1
_geom_angle_atom_site_label_2
_geom_angle_atom_site_label_3
_geom_angle
N1 C1 P1 118.08(16)
N1 C1 N2 106.79(18)
N2 C1 P1 134.08(17)
C3 C2 Cl2 128.96(18)
C3 C2 N1 107.5(2)
N1 C2 Cl2 123.58(18)
C2 C3 Cl3 129.04(18)
C2 C3 N2 107.50(19)
N2 C3 Cl3 123.36(18)
H4A C4 H4B 109.5
H4A C4 H4C 109.5
H4B C4 H4C 109.5
P1 C4 H4A 109.5
P1 C4 H4B 109.5
P1 C4 H4C 109.5
C6 C5 N1 117.0(2)
C10 C5 C6 124.1(2)
C10 C5 N1 118.9(2)
C5 C6 C11 123.7(2)
C7 C6 C5 116.4(2)
C7 C6 C11 120.0(2)
C6 C7 H7 119.4
C8 C7 C6 121.2(3)
C8 C7 H7 119.4
C7 C8 H8 119.7
C7 C8 C9 120.7(3)
C9 C8 H8 119.7
C8 C9 H9 119.5
C8 C9 C10 120.9(3)
C10 C9 H9 119.5
C5 C10 C14 122.8(2)
C9 C10 C5 116.7(2)
C9 C10 C14 120.4(2)
C6 C11 H11 107.9
C6 C11 C12 111.8(2)
C6 C11 C13 110.2(2)
C12 C11 H11 107.9
C12 C11 C13 110.9(2)
C13 C11 H11 107.9
C11 C12 H12A 109.5
C11 C12 H12B 109.5
C11 C12 H12C 109.5
H12A C12 H12B 109.5
H12A C12 H12C 109.5
H12B C12 H12C 109.5
C11 C13 H13A 109.5
C11 C13 H13B 109.5
C11 C13 H13C 109.5
H13A C13 H13B 109.5
H13A C13 H13C 109.5
H13B C13 H13C 109.5
C10 C14 H14 107.9
C10 C14 C15 112.6(2)
C10 C14 C16 110.1(2)
C15 C14 H14 107.9
C16 C14 H14 107.9
C16 C14 C15 110.3(2)
C14 C15 H15A 109.5
C14 C15 H15B 109.5
C14 C15 H15C 109.5
H15A C15 H15B 109.5
H15A C15 H15C 109.5
H15B C15 H15C 109.5
C14 C16 H16A 109.5
C14 C16 H16B 109.5
C14 C16 H16C 109.5
H16A C16 H16B 109.5
H16A C16 H16C 109.5
H16B C16 H16C 109.5
C18 C17 N2 116.5(2)
C22 C17 C18 123.8(2)
C22 C17 N2 119.4(2)
C17 C18 C23 123.2(2)
C19 C18 C17 116.3(2)
C19 C18 C23 120.5(2)
C18 C19 H19 119.1
C20 C19 C18 121.8(2)
C20 C19 H19 119.1
C19 C20 H20 120.1
C21 C20 C19 119.9(2)
C21 C20 H20 120.1
C20 C21 H21 119.1
C20 C21 C22 121.7(2)
C22 C21 H21 119.1
C17 C22 C26 124.2(2)
C21 C22 C17 116.5(2)
C21 C22 C26 119.3(2)
C18 C23 H23 107.7
C18 C23 C24 110.8(2)
C18 C23 C25 113.2(2)
C24 C23 H23 107.7
C25 C23 H23 107.7
C25 C23 C24 109.4(2)
C23 C24 H24A 109.5
C23 C24 H24B 109.5
C23 C24 H24C 109.5
H24A C24 H24B 109.5
H24A C24 H24C 109.5
H24B C24 H24C 109.5
C23 C25 H25A 109.5
C23 C25 H25B 109.5
C23 C25 H25C 109.5
H25A C25 H25B 109.5
H25A C25 H25C 109.5
H25B C25 H25C 109.5
C22 C26 H26 108.4
C22 C26 C27 110.5(2)
C22 C26 C28 112.7(2)
C27 C26 H26 108.4
C28 C26 H26 108.4
C28 C26 C27 108.4(2)
C26 C27 H27A 109.5
C26 C27 H27B 109.5
C26 C27 H27C 109.5
H27A C27 H27B 109.5
H27A C27 H27C 109.5
H27B C27 H27C 109.5
C26 C28 H28A 109.5
C26 C28 H28B 109.5
C26 C28 H28C 109.5
H28A C28 H28B 109.5
H28A C28 H28C 109.5
H28B C28 H28C 109.5
C30 C29 C34 120.5(2)
C30 C29 P2 113.08(17)
C34 C29 P2 126.3(2)
C29 C30 C35 124.0(2)
C31 C30 C29 118.4(2)
C31 C30 C35 117.6(2)
C30 C31 H31 119.5
C32 C31 C30 121.0(3)
C32 C31 H31 119.5
C31 C32 H32 119.8
C31 C32 C33 120.3(2)
C33 C32 H32 119.8
C32 C33 H33 119.2
C32 C33 C34 121.7(3)
C34 C33 H33 119.2
C29 C34 C38 125.0(2)
C33 C34 C29 117.9(3)
C33 C34 C38 117.1(2)
C30 C35 H35 107.4
C30 C35 C36 112.0(2)
C36 C35 H35 107.4
C37 C35 C30 110.7(2)
C37 C35 H35 107.4
C37 C35 C36 111.6(3)
C35 C36 H36A 109.5
C35 C36 H36B 109.5
C35 C36 H36C 109.5
H36A C36 H36B 109.5
H36A C36 H36C 109.5
H36B C36 H36C 109.5
C35 C37 H37A 109.5
C35 C37 H37B 109.5
C35 C37 H37C 109.5
H37A C37 H37B 109.5
H37A C37 H37C 109.5
H37B C37 H37C 109.5
C34 C38 H38 107.9
C34 C38 C39 111.2(3)
C34 C38 C40 111.5(2)
C39 C38 H38 107.9
C39 C38 C40 110.4(3)
C40 C38 H38 107.9
C38 C39 H39A 109.5
C38 C39 H39B 109.5
C38 C39 H39C 109.5
H39A C39 H39B 109.5
H39A C39 H39C 109.5
H39B C39 H39C 109.5
C38 C40 H40A 109.5
C38 C40 H40B 109.5
C38 C40 H40C 109.5
H40A C40 H40B 109.5
H40A C40 H40C 109.5
H40B C40 H40C 109.5
F1 C41 F3 107.0(4)
F1 C41 S1 112.6(2)
F2 C41 F1 106.1(4)
F2 C41 F3 108.1(4)
F2 C41 S1 112.3(3)
F3 C41 S1 110.3(3)
C47 C42 C43 121.6(3)
F5 C42 C43 117.3(4)
F5 C42 C47 121.1(4)
C44 C43 C42 119.9(4)
F4A C43 C42 119.8(3)
F4A C43 C44 120.3(4)
C43 C44 H44 120.2
C43 C44 C45 119.7(4)
C45 C44 H44 120.2
C44 C45 H45 120.0
C44 C45 C46 120.0(4)
C46 C45 H45 120.0
C45 C46 H46 119.9
C47 C46 C45 120.1(4)
C47 C46 H46 119.9
C42 C47 C46 118.7(4)
F4B C47 C42 133.4(9)
F4B C47 C46 106.7(8)
C53 C48 C49 121.0(5)
C53 C48 F6 120.4(5)
F6 C48 C49 118.6(6)
C50 C49 C48 119.5(5)
F7 C49 C48 118.9(5)
F7 C49 C50 121.6(5)
C49 C50 H50 120.6
C51 C50 C49 118.9(4)
C51 C50 H50 120.6
C50 C51 H51 119.7
C50 C51 C52 120.7(4)
C52 C51 H51 119.7
C51 C52 H52 119.7
C53 C52 C51 120.6(5)
C53 C52 H52 119.7
C48 C53 C52 119.3(4)
C48 C53 H53 120.4
C52 C53 H53 120.4
C1 P1 P2 103.93(7)
C4 P1 C1 97.61(11)
C4 P1 P2 97.10(9)
C29 P2 P1 98.64(8)
C29 P2 Cl1 103.17(8)
Cl1 P2 P1 99.63(4)
O1 S1 C41 103.46(19)
O1 S1 O2 113.58(16)
O1 S1 O3 114.08(16)
O2 S1 C41 103.39(18)
O3 S1 C41 103.66(17)
O3 S1 O2 116.50(18)
C1 N1 C2 109.52(18)
C1 N1 C5 126.12(18)
C2 N1 C5 123.58(19)
C1 N2 C3 108.72(19)
C1 N2 C17 127.61(18)
C3 N2 C17 122.81(18)

loop_
_geom_bond_atom_site_label_1
_geom_bond_atom_site_label_2
_geom_bond_distance
C1 P1 1.852(2)
C1 N1 1.349(3)
C1 N2 1.361(3)
C2 C3 1.346(3)
C2 Cl2 1.686(2)
C2 N1 1.378(3)
C3 Cl3 1.681(2)
C3 N2 1.386(3)
C4 H4A 0.9800
C4 H4B 0.9800
C4 H4C 0.9800
C4 P1 1.843(3)
C5 C6 1.398(3)
C5 C10 1.395(3)
C5 N1 1.460(3)
C6 C7 1.389(4)
C6 C11 1.517(4)
C7 H7 0.9500
C7 C8 1.378(5)
C8 H8 0.9500
C8 C9 1.382(4)
C9 H9 0.9500
C9 C10 1.389(3)
C10 C14 1.510(4)
C11 H11 1.0000
C11 C12 1.526(4)
C11 C13 1.532(4)
C12 H12A 0.9800
C12 H12B 0.9800
C12 H12C 0.9800
C13 H13A 0.9800
C13 H13B 0.9800
C13 H13C 0.9800
C14 H14 1.0000
C14 C15 1.527(4)
C14 C16 1.522(4)
C15 H15A 0.9800
C15 H15B 0.9800
C15 H15C 0.9800
C16 H16A 0.9800
C16 H16B 0.9800
C16 H16C 0.9800
C17 C18 1.404(3)
C17 C22 1.398(3)
C17 N2 1.466(3)
C18 C19 1.394(3)
C18 C23 1.525(4)
C19 H19 0.9500
C19 C20 1.382(4)
C20 H20 0.9500
C20 C21 1.379(4)
C21 H21 0.9500
C21 C22 1.395(3)
C22 C26 1.522(3)
C23 H23 1.0000
C23 C24 1.535(3)
C23 C25 1.526(4)
C24 H24A 0.9800
C24 H24B 0.9800
C24 H24C 0.9800
C25 H25A 0.9800
C25 H25B 0.9800
C25 H25C 0.9800
C26 H26 1.0000
C26 C27 1.533(4)
C26 C28 1.532(4)
C27 H27A 0.9800
C27 H27B 0.9800
C27 H27C 0.9800
C28 H28A 0.9800
C28 H28B 0.9800
C28 H28C 0.9800
C29 C30 1.416(4)
C29 C34 1.418(3)
C29 P2 1.841(2)
C30 C31 1.400(3)
C30 C35 1.523(4)
C31 H31 0.9500
C31 C32 1.369(4)
C32 H32 0.9500
C32 C33 1.383(4)
C33 H33 0.9500
C33 C34 1.388(4)
C34 C38 1.514(4)
C35 H35 1.0000
C35 C36 1.525(4)
C35 C37 1.522(4)
C36 H36A 0.9800
C36 H36B 0.9800
C36 H36C 0.9800
C37 H37A 0.9800
C37 H37B 0.9800
C37 H37C 0.9800
C38 H38 1.0000
C38 C39 1.526(4)
C38 C40 1.532(4)
C39 H39A 0.9800
C39 H39B 0.9800
C39 H39C 0.9800
C40 H40A 0.9800
C40 H40B 0.9800
C40 H40C 0.9800
C41 F1 1.314(4)
C41 F2 1.285(5)
C41 F3 1.323(5)
C41 S1 1.806(3)
C42 C43 1.380(5)
C42 C47 1.364(6)
C42 F5 1.362(4)
C43 C44 1.360(5)
C43 F4A 1.357(5)
C44 H44 0.9500
C44 C45 1.382(6)
C45 H45 0.9500
C45 C46 1.387(6)
C46 H46 0.9500
C46 C47 1.381(5)
C47 F4B 1.308(15)
C48 C49 1.391(7)
C48 C53 1.339(7)
C48 F6 1.356(6)
C49 C50 1.368(6)
C49 F7 1.326(6)
C50 H50 0.9500
C50 C51 1.362(6)
C51 H51 0.9500
C51 C52 1.367(6)
C52 H52 0.9500
C52 C53 1.360(7)
C53 H53 0.9500
O1 S1 1.420(2)
O2 S1 1.432(2)
O3 S1 1.428(2)
P1 P2 2.2250(9)
P2 Cl1 2.0673(9)

loop_
_geom_torsion_atom_site_label_1
_geom_torsion_atom_site_label_2
_geom_torsion_atom_site_label_3
_geom_torsion_atom_site_label_4
_geom_torsion
C1 P1 P2 C29 152.80(11)
C1 P1 P2 Cl1 -102.16(8)
C2 C3 N2 C1 0.2(3)
C2 C3 N2 C17 170.3(2)
C3 C2 N1 C1 1.7(3)
C3 C2 N1 C5 -168.7(2)
C4 P1 P2 C29 53.10(12)
C4 P1 P2 Cl1 158.15(9)
C5 C6 C7 C8 -0.8(4)
C5 C6 C11 C12 -124.5(3)
C5 C6 C11 C13 111.7(3)
C5 C10 C14 C15 -128.2(3)
C5 C10 C14 C16 108.3(3)
C6 C5 C10 C9 1.5(4)
C6 C5 C10 C14 -175.9(2)
C6 C5 N1 C1 -93.6(3)
C6 C5 N1 C2 75.2(3)
C6 C7 C8 C9 1.3(5)
C7 C6 C11 C12 56.6(3)
C7 C6 C11 C13 -67.2(3)
C7 C8 C9 C10 -0.5(5)
C8 C9 C10 C5 -0.9(4)
C8 C9 C10 C14 176.6(3)
C9 C10 C14 C15 54.5(3)
C9 C10 C14 C16 -69.1(3)
C10 C5 C6 C7 -0.7(4)
C10 C5 C6 C11 -179.6(2)
C10 C5 N1 C1 88.3(3)
C10 C5 N1 C2 -103.0(3)
C11 C6 C7 C8 178.2(3)
C17 C18 C19 C20 -0.1(3)
C17 C18 C23 C24 84.9(3)
C17 C18 C23 C25 -151.7(2)
C17 C22 C26 C27 -112.6(3)
C17 C22 C26 C28 126.0(3)
C18 C17 C22 C21 -2.7(3)
C18 C17 C22 C26 175.4(2)
C18 C17 N2 C1 75.5(3)
C18 C17 N2 C3 -92.7(3)
C18 C19 C20 C21 -0.7(4)
C19 C18 C23 C24 -93.1(3)
C19 C18 C23 C25 30.2(3)
C19 C20 C21 C22 -0.3(4)
C20 C21 C22 C17 1.8(3)
C20 C21 C22 C26 -176.3(2)
C21 C22 C26 C27 65.4(3)
C21 C22 C26 C28 -56.0(3)
C22 C17 C18 C19 1.8(3)
C22 C17 C18 C23 -176.3(2)
C22 C17 N2 C1 -110.3(3)
C22 C17 N2 C3 81.5(3)
C23 C18 C19 C20 178.1(2)
C29 C30 C31 C32 -0.9(4)
C29 C30 C35 C36 136.9(3)
C29 C30 C35 C37 -97.8(3)
C29 C34 C38 C39 -118.0(3)
C29 C34 C38 C40 118.4(3)
C30 C29 C34 C33 -4.3(4)
C30 C29 C34 C38 174.8(2)
C30 C29 P2 P1 -123.01(17)
C30 C29 P2 Cl1 134.90(17)
C30 C31 C32 C33 -1.1(5)
C31 C30 C35 C36 -44.9(4)
C31 C30 C35 C37 80.3(3)
C31 C32 C33 C34 0.3(4)
C32 C33 C34 C29 2.4(4)
C32 C33 C34 C38 -176.8(3)
C33 C34 C38 C39 61.1(3)
C33 C34 C38 C40 -62.5(3)
C34 C29 C30 C31 3.6(4)
C34 C29 C30 C35 -178.3(2)
C34 C29 P2 P1 61.0(2)
C34 C29 P2 Cl1 -41.1(2)
C35 C30 C31 C32 -179.1(3)
C42 C43 C44 C45 -0.9(5)
C43 C42 C47 C46 0.2(6)
C43 C42 C47 F4B 165.7(10)
C43 C44 C45 C46 1.9(5)
C44 C45 C46 C47 -1.8(5)
C45 C46 C47 C42 0.8(6)
C45 C46 C47 F4B -168.2(8)
C47 C42 C43 C44 -0.2(6)
C47 C42 C43 F4A -179.1(3)
C48 C49 C50 C51 1.1(6)
C49 C48 C53 C52 -1.0(6)
C49 C50 C51 C52 -0.2(6)
C50 C51 C52 C53 -1.4(5)
C51 C52 C53 C48 2.0(6)
C53 C48 C49 C50 -0.5(7)
C53 C48 C49 F7 179.9(4)
F1 C41 S1 O1 -62.5(4)
F1 C41 S1 O2 56.2(4)
F1 C41 S1 O3 178.2(3)
F2 C41 S1 O1 177.7(3)
F2 C41 S1 O2 -63.6(4)
F2 C41 S1 O3 58.4(4)
F3 C41 S1 O1 57.0(4)
F3 C41 S1 O2 175.7(3)
F3 C41 S1 O3 -62.3(4)
F4A C43 C44 C45 178.0(3)
F5 C42 C43 C44 178.2(3)
F5 C42 C43 F4A -0.7(5)
F5 C42 C47 C46 -178.1(3)
F5 C42 C47 F4B -12.7(12)
F6 C48 C49 C50 179.5(4)
F6 C48 C49 F7 -0.1(7)
F6 C48 C53 C52 179.0(3)
F7 C49 C50 C51 -179.4(4)
P1 C1 N1 C2 168.33(16)
P1 C1 N1 C5 -21.6(3)
P1 C1 N2 C3 -166.68(19)
P1 C1 N2 C17 23.8(3)
P2 C29 C30 C31 -172.6(2)
P2 C29 C30 C35 5.5(3)
P2 C29 C34 C33 171.4(2)
P2 C29 C34 C38 -9.5(4)
Cl2 C2 C3 Cl3 -3.7(4)
Cl2 C2 C3 N2 179.97(18)
Cl2 C2 N1 C1 -179.32(17)
Cl2 C2 N1 C5 10.3(3)
Cl3 C3 N2 C1 -176.39(17)
Cl3 C3 N2 C17 -6.3(3)
N1 C1 P1 C4 -115.81(18)
N1 C1 P1 P2 144.89(16)
N1 C1 N2 C3 0.9(2)
N1 C1 N2 C17 -168.6(2)
N1 C2 C3 Cl3 175.20(18)
N1 C2 C3 N2 -1.1(3)
N1 C5 C6 C7 -178.7(2)
N1 C5 C6 C11 2.4(3)
N1 C5 C10 C9 179.5(2)
N1 C5 C10 C14 2.1(3)
N2 C1 P1 C4 50.6(2)
N2 C1 P1 P2 -48.7(2)
N2 C1 N1 C2 -1.5(2)
N2 C1 N1 C5 168.5(2)
N2 C17 C18 C19 175.72(19)
N2 C17 C18 C23 -2.4(3)
N2 C17 C22 C21 -176.42(19)
N2 C17 C22 C26 1.6(3)
